data_4127598
loop_
_publ_author_name
'Wan, Wang'
'Silva, Mayura S.'
'McMillen, Colin D.'
'Creager, Stephen E.'
'Smith, Rhett C.'

_publ_section_title
;
 Highly Luminescent Heavier Main Group Analogues of Boron-Dipyrromethene.
;
_journal_issue 22
_journal_name_full 'Journal of the American Chemical Society'
_journal_page_first 8703
_journal_page_last 8707
_journal_paper_doi 10.1021/jacs.9b03235
_journal_volume 141
_journal_year 2019
_chemical_formula_sum 'C13 H15 Cl2 Ga N2'
_chemical_formula_weight 339.89
_space_group_crystal_system orthorhombic
_space_group_IT_number 62
_space_group_name_Hall '-P 2ac 2n'
_space_group_name_H-M_alt 'P n m a'
_symmetry_space_group_name_Hall '-P 2ac 2n'
_symmetry_space_group_name_H-M 'P n m a'
_atom_sites_solution_hydrogens geom
_atom_sites_solution_primary dual
_atom_sites_solution_secondary difmap
_audit_creation_method SHELXL-2014/7
_cell_angle_alpha 90
_cell_angle_beta 90
_cell_angle_gamma 90
_cell_formula_units_Z 4
_cell_length_a 11.1875(8)
_cell_length_b 7.2452(5)
_cell_length_c 17.2577(12)
_cell_measurement_reflns_used 9986
_cell_measurement_temperature 150(2)
_cell_measurement_theta_max 29.16
_cell_measurement_theta_min 2.36
_cell_volume 1398.83(17)
_computing_cell_refinement 'Bruker SAINT'
_computing_data_collection 'Bruker APEX3'
_computing_data_reduction 'Bruker SAINT'
_computing_molecular_graphics 'Bruker SHELXTL'
_computing_publication_material 'Bruker SHELXTL'
_computing_structure_refinement 'SHELXL-2014 (Sheldrick 2014)'
_computing_structure_solution 'SHELXT-2014 (Sheldrick 2014)'
_diffrn_ambient_temperature 150(2)
_diffrn_measured_fraction_theta_full 0.999
_diffrn_measured_fraction_theta_max 0.999
_diffrn_measurement_device_type 'Bruker D8 Venture Photon 100'
_diffrn_measurement_method '\f and \w scans'
_diffrn_radiation_type MoK\a
_diffrn_radiation_wavelength 0.71073
_diffrn_reflns_av_R_equivalents 0.0425
_diffrn_reflns_av_unetI/netI 0.0170
_diffrn_reflns_Laue_measured_fraction_full 0.999
_diffrn_reflns_Laue_measured_fraction_max 0.999
_diffrn_reflns_limit_h_max 14
_diffrn_reflns_limit_h_min -14
_diffrn_reflns_limit_k_max 9
_diffrn_reflns_limit_k_min -9
_diffrn_reflns_limit_l_max 22
_diffrn_reflns_limit_l_min -22
_diffrn_reflns_number 25774
_diffrn_reflns_point_group_measured_fraction_full 0.999
_diffrn_reflns_point_group_measured_fraction_max 0.999
_diffrn_reflns_theta_full 25.242
_diffrn_reflns_theta_max 27.498
_diffrn_reflns_theta_min 2.360
_diffrn_source 'Incoatec I\mS'
_exptl_absorpt_coefficient_mu 2.332
_exptl_absorpt_correction_T_max 1.0000
_exptl_absorpt_correction_T_min 0.8807
_exptl_absorpt_correction_type multi-scan
_exptl_absorpt_process_details 'SADABS, Bruker'
_exptl_crystal_colour red
_exptl_crystal_density_diffrn 1.614
_exptl_crystal_description column
_exptl_crystal_F_000 688
_exptl_crystal_size_max 0.167
_exptl_crystal_size_mid 0.044
_exptl_crystal_size_min 0.041
_refine_diff_density_max 0.329
_refine_diff_density_min -0.306
_refine_diff_density_rms 0.063
_refine_ls_extinction_method none
_refine_ls_goodness_of_fit_ref 1.088
_refine_ls_hydrogen_treatment constr
_refine_ls_matrix_type full
_refine_ls_number_parameters 110
_refine_ls_number_reflns 1738
_refine_ls_number_restraints 0
_refine_ls_restrained_S_all 1.088
_refine_ls_R_factor_all 0.0297
_refine_ls_R_factor_gt 0.0231
_refine_ls_shift/su_max 0.001
_refine_ls_shift/su_mean 0.000
_refine_ls_structure_factor_coef Fsqd
_refine_ls_weighting_details 'w=1/[\s^2^(Fo^2^)+(0.0218P)^2^+1.0106P] where P=(Fo^2^+2Fc^2^)/3'
_refine_ls_weighting_scheme calc
_refine_ls_wR_factor_gt 0.0514
_refine_ls_wR_factor_ref 0.0535
_reflns_Friedel_coverage 0.000
_reflns_number_gt 1521
_reflns_number_total 1738
_reflns_threshold_expression 'I > 2\s(I)'
_cod_data_source_file ja9b03235_si_002.cif
_cod_data_source_block GADIPY
_cod_database_code 4127598
_shelx_shelxl_version_number 2014/7
_shelx_space_group_comment
;
The symmetry employed for this shelxl refinement is uniquely defined
by the following loop, which should always be used as a source of
symmetry information in preference to the above space-group names.
They are only intended as comments.
;
_shelx_estimated_absorpt_t_min 0.697
_shelx_estimated_absorpt_t_max 0.910

loop_
_space_group_symop_operation_xyz
'x, y, z'
'-x+1/2, -y, z+1/2'
'-x, y+1/2, -z'
'x+1/2, -y+1/2, -z+1/2'
'-x, -y, -z'
'x-1/2, y, -z-1/2'
'x, -y-1/2, z'
'-x-1/2, y-1/2, z-1/2'

loop_
_atom_site_label
_atom_site_type_symbol
_atom_site_fract_x
_atom_site_fract_y
_atom_site_fract_z
_atom_site_U_iso_or_equiv
_atom_site_adp_type
_atom_site_occupancy
_atom_site_site_symmetry_order
_atom_site_calc_flag
_atom_site_refinement_flags_posn
_atom_site_refinement_flags_adp
_atom_site_refinement_flags_occupancy
_atom_site_disorder_assembly
_atom_site_disorder_group
Ga1 Ga 0.28822(2) 0.2500 0.58664(2) 0.01629(8) Uani 1 2 d S T P . .
Cl1 Cl 0.20076(4) 0.49331(6) 0.63304(3) 0.02826(12) Uani 1 1 d . . . . .
N1 N 0.29944(17) 0.2500 0.47691(11) 0.0184(4) Uani 1 2 d S T P . .
N2 N 0.45354(17) 0.2500 0.61052(11) 0.0182(4) Uani 1 2 d S T P . .
C1 C 0.2125(2) 0.2500 0.42217(15) 0.0224(5) Uani 1 2 d S T P . .
C2 C 0.2632(2) 0.2500 0.34850(15) 0.0239(5) Uani 1 2 d S T P . .
H2 H 0.2209 0.2500 0.3008 0.029 Uiso 1 2 calc R U P . .
C3 C 0.3867(2) 0.2500 0.35714(14) 0.0203(5) Uani 1 2 d S T P . .
C4 C 0.4100(2) 0.2500 0.43796(14) 0.0167(5) Uani 1 2 d S T P . .
C5 C 0.5203(2) 0.2500 0.47506(13) 0.0158(5) Uani 1 2 d S T P . .
H5 H 0.5884 0.2500 0.4422 0.019 Uiso 1 2 calc R U P . .
C6 C 0.5436(2) 0.2500 0.55378(13) 0.0163(5) Uani 1 2 d S T P . .
C7 C 0.6562(2) 0.2500 0.59224(13) 0.0187(5) Uani 1 2 d S T P . .
C8 C 0.6314(2) 0.2500 0.67070(14) 0.0236(5) Uani 1 2 d S T P . .
H8 H 0.6890 0.2500 0.7112 0.028 Uiso 1 2 calc R U P . .
C9 C 0.5077(2) 0.2500 0.68050(14) 0.0224(5) Uani 1 2 d S T P . .
C10 C 0.0832(2) 0.2500 0.44364(17) 0.0312(6) Uani 1 2 d S T P . .
H10A H 0.0557 0.1226 0.4503 0.047 Uiso 0.5 1 calc R U P A -1
H10B H 0.0368 0.3095 0.4025 0.047 Uiso 0.5 1 calc R U P A -1
H10C H 0.0723 0.3179 0.4922 0.047 Uiso 0.5 1 calc R U P A -1
C11 C 0.4789(2) 0.2500 0.29408(15) 0.0269(6) Uani 1 2 d S T P . .
H11A H 0.4490 0.3203 0.2496 0.040 Uiso 0.5 1 calc R U P B -1
H11B H 0.4954 0.1227 0.2781 0.040 Uiso 0.5 1 calc R U P B -1
H11C H 0.5526 0.3070 0.3133 0.040 Uiso 0.5 1 calc R U P B -1
C12 C 0.7767(2) 0.2500 0.55524(15) 0.0228(5) Uani 1 2 d S T P . .
H12A H 0.8325 0.3205 0.5874 0.034 Uiso 0.5 1 calc R U P C -1
H12B H 0.7714 0.3068 0.5038 0.034 Uiso 0.5 1 calc R U P C -1
H12C H 0.8053 0.1227 0.5501 0.034 Uiso 0.5 1 calc R U P C -1
C13 C 0.4392(2) 0.2500 0.75467(14) 0.0290(6) Uani 1 2 d S T P . .
H13A H 0.3818 0.3521 0.7544 0.043 Uiso 0.5 1 calc R U P D -1
H13B H 0.4945 0.2650 0.7982 0.043 Uiso 0.5 1 calc R U P D -1
H13C H 0.3962 0.1328 0.7601 0.043 Uiso 0.5 1 calc R U P D -1

loop_
_atom_site_aniso_label
_atom_site_aniso_U_11
_atom_site_aniso_U_22
_atom_site_aniso_U_33
_atom_site_aniso_U_23
_atom_site_aniso_U_13
_atom_site_aniso_U_12
Ga1 0.01291(13) 0.01998(15) 0.01597(14) 0.000 0.00097(10) 0.000
Cl1 0.0311(2) 0.0260(2) 0.0277(2) -0.00101(18) 0.00629(17) 0.00946(19)
N1 0.0156(9) 0.0219(11) 0.0176(10) 0.000 -0.0013(8) 0.000
N2 0.0140(9) 0.0253(11) 0.0154(9) 0.000 -0.0003(8) 0.000
C1 0.0191(11) 0.0237(13) 0.0244(13) 0.000 -0.0055(10) 0.000
C2 0.0249(13) 0.0291(14) 0.0176(12) 0.000 -0.0071(10) 0.000
C3 0.0237(13) 0.0194(12) 0.0178(12) 0.000 -0.0024(9) 0.000
C4 0.0166(11) 0.0167(12) 0.0168(11) 0.000 0.0010(9) 0.000
C5 0.0177(11) 0.0138(11) 0.0159(11) 0.000 0.0017(9) 0.000
C6 0.0152(11) 0.0156(11) 0.0182(11) 0.000 0.0006(9) 0.000
C7 0.0172(11) 0.0200(12) 0.0190(12) 0.000 -0.0008(9) 0.000
C8 0.0178(11) 0.0359(15) 0.0172(12) 0.000 -0.0033(9) 0.000
C9 0.0194(12) 0.0304(14) 0.0175(12) 0.000 -0.0002(9) 0.000
C10 0.0161(12) 0.0434(17) 0.0339(15) 0.000 -0.0053(11) 0.000
C11 0.0297(14) 0.0345(15) 0.0165(12) 0.000 -0.0001(10) 0.000
C12 0.0159(12) 0.0311(14) 0.0214(12) 0.000 0.0001(10) 0.000
C13 0.0194(13) 0.0502(18) 0.0173(12) 0.000 0.0010(10) 0.000

loop_
_atom_type_symbol
_atom_type_description
_atom_type_scat_dispersion_real
_atom_type_scat_dispersion_imag
_atom_type_scat_source
C C 0.0033 0.0016 'International Tables Vol C Tables 4.2.6.8 and 6.1.1.4'
H H 0.0000 0.0000 'International Tables Vol C Tables 4.2.6.8 and 6.1.1.4'
N N 0.0061 0.0033 'International Tables Vol C Tables 4.2.6.8 and 6.1.1.4'
Cl Cl 0.1484 0.1585 'International Tables Vol C Tables 4.2.6.8 and 6.1.1.4'
Ga Ga 0.2307 1.6083 'International Tables Vol C Tables 4.2.6.8 and 6.1.1.4'

loop_
_geom_angle_atom_site_label_1
_geom_angle_atom_site_label_2
_geom_angle_atom_site_label_3
_geom_angle
_geom_angle_site_symmetry_3
N2 Ga1 N1 98.77(8) .
N2 Ga1 Cl1 111.10(3) .
N1 Ga1 Cl1 113.46(3) .
N2 Ga1 Cl1 111.10(3) 7_565
N1 Ga1 Cl1 113.46(3) 7_565
Cl1 Ga1 Cl1 108.70(3) 7_565
C1 N1 C4 107.3(2) .
C1 N1 Ga1 130.38(17) .
C4 N1 Ga1 122.31(15) .
C9 N2 C6 107.56(19) .
C9 N2 Ga1 129.19(16) .
C6 N2 Ga1 123.24(15) .
N1 C1 C2 110.1(2) .
N1 C1 C10 121.5(2) .
C2 C1 C10 128.4(2) .
C3 C2 C1 107.9(2) .
C3 C2 H2 126.1 .
C1 C2 H2 126.1 .
C2 C3 C4 106.7(2) .
C2 C3 C11 127.3(2) .
C4 C3 C11 126.0(2) .
C5 C4 N1 124.1(2) .
C5 C4 C3 128.0(2) .
N1 C4 C3 107.9(2) .
C6 C5 C4 128.3(2) .
C6 C5 H5 115.9 .
C4 C5 H5 115.9 .
C5 C6 N2 123.4(2) .
C5 C6 C7 128.6(2) .
N2 C6 C7 108.0(2) .
C8 C7 C6 106.2(2) .
C8 C7 C12 126.9(2) .
C6 C7 C12 126.9(2) .
C7 C8 C9 108.5(2) .
C7 C8 H8 125.7 .
C9 C8 H8 125.7 .
N2 C9 C8 109.7(2) .
N2 C9 C13 122.5(2) .
C8 C9 C13 127.9(2) .
C1 C10 H10A 109.5 .
C1 C10 H10B 109.5 .
H10A C10 H10B 109.5 .
C1 C10 H10C 109.5 .
H10A C10 H10C 109.5 .
H10B C10 H10C 109.5 .
C3 C11 H11A 109.5 .
C3 C11 H11B 109.5 .
H11A C11 H11B 109.5 .
C3 C11 H11C 109.5 .
H11A C11 H11C 109.5 .
H11B C11 H11C 109.5 .
C7 C12 H12A 109.5 .
C7 C12 H12B 109.5 .
H12A C12 H12B 109.5 .
C7 C12 H12C 109.5 .
H12A C12 H12C 109.5 .
H12B C12 H12C 109.5 .
C9 C13 H13A 109.5 .
C9 C13 H13B 109.5 .
H13A C13 H13B 109.5 .
C9 C13 H13C 109.5 .
H13A C13 H13C 109.5 .
H13B C13 H13C 109.5 .

loop_
_geom_bond_atom_site_label_1
_geom_bond_atom_site_label_2
_geom_bond_distance
_geom_bond_site_symmetry_2
Ga1 N2 1.8949(19) .
Ga1 N1 1.898(2) .
Ga1 Cl1 2.1694(5) .
Ga1 Cl1 2.1694(5) 7_565
N1 C1 1.356(3) .
N1 C4 1.408(3) .
N2 C9 1.351(3) .
N2 C6 1.405(3) .
C1 C2 1.392(4) .
C1 C10 1.493(3) .
C2 C3 1.390(3) .
C2 H2 0.9500 .
C3 C4 1.419(3) .
C3 C11 1.499(3) .
C4 C5 1.390(3) .
C5 C6 1.383(3) .
C5 H5 0.9500 .
C6 C7 1.424(3) .
C7 C8 1.382(3) .
C7 C12 1.492(3) .
C8 C9 1.395(3) .
C8 H8 0.9500 .
C9 C13 1.492(3) .
C10 H10A 0.9800 .
C10 H10B 0.9800 .
C10 H10C 0.9800 .
C11 H11A 0.9800 .
C11 H11B 0.9800 .
C11 H11C 0.9800 .
C12 H12A 0.9800 .
C12 H12B 0.9800 .
C12 H12C 0.9800 .
C13 H13A 0.9800 .
C13 H13B 0.9800 .
C13 H13C 0.9800 .
